data_7121269
loop_
_publ_author_name
'Jiang, Chuanling'
'Bang, Yawen'
'Wang, Xinhao'
'Lu, Xuefeng'
'Lim, Zhenglong'
'Wei, Haipeng'
'El-Hankari, Samir'
'Wu, Jishan'
'Zeng, Zebing'

_publ_section_title
;
 Tetrabenzo-Chichibabin's hydrocarbons: substituent effects and unusual
 thermochromic and thermomagnetic behaviours.
;
_journal_issue 19
_journal_name_full 'Chemical communications (Cambridge, England)'
_journal_page_first 2389
_journal_page_last 2392
_journal_paper_doi 10.1039/c8cc00378e
_journal_volume 54
_journal_year 2018
_chemical_formula_moiety 'C62 H56 N4, C7 H8'
_chemical_formula_sum 'C69 H64 N4'
_chemical_formula_weight 949.24
_space_group_crystal_system triclinic
_space_group_IT_number 2
_space_group_name_Hall '-P 1'
_space_group_name_H-M_alt 'P -1'
_symmetry_space_group_name_Hall '-P 1'
_symmetry_space_group_name_H-M 'P -1'
_atom_sites_solution_hydrogens geom
_atom_sites_solution_primary dual
_audit_creation_date 2017-05-12
_audit_creation_method
;
Olex2 1.2
(compiled 2017.03.28 svn.r3405 for OlexSys, GUI svn.r5335)
;
_audit_update_record
;
2017-07-24 deposited with the CCDC.
2018-02-12 downloaded from the CCDC.
;
_cell_angle_alpha 95.630(2)
_cell_angle_beta 96.899(2)
_cell_angle_gamma 112.346(2)
_cell_formula_units_Z 2
_cell_length_a 12.4719(5)
_cell_length_b 16.0534(8)
_cell_length_c 17.5659(8)
_cell_measurement_reflns_used 5799
_cell_measurement_temperature 130(2)
_cell_measurement_theta_max 27.08
_cell_measurement_theta_min 2.37
_cell_volume 3189.5(3)
_computing_cell_refinement 'SAINT v8.37A (Bruker, 2015)'
_computing_data_reduction 'SAINT v8.37A (Bruker, 2015)'
_computing_molecular_graphics 'Olex2 (Dolomanov et al., 2009)'
_computing_publication_material 'Olex2 (Dolomanov et al., 2009)'
_computing_structure_refinement 'ShelXL (Sheldrick, 2015)'
_computing_structure_solution 'ShelXT (Sheldrick, 2015)'
_diffrn_ambient_temperature 130.02
_diffrn_measured_fraction_theta_full 0.970
_diffrn_measured_fraction_theta_max 0.970
_diffrn_measurement_device_type 'Bruker APEX-II CCD'
_diffrn_measurement_method '\f and \w scans'
_diffrn_radiation_type MoK\a
_diffrn_radiation_wavelength 0.71073
_diffrn_reflns_av_R_equivalents 0.1213
_diffrn_reflns_av_unetI/netI 0.1416
_diffrn_reflns_Laue_measured_fraction_full 0.970
_diffrn_reflns_Laue_measured_fraction_max 0.970
_diffrn_reflns_limit_h_max 14
_diffrn_reflns_limit_h_min -14
_diffrn_reflns_limit_k_max 19
_diffrn_reflns_limit_k_min -19
_diffrn_reflns_limit_l_max 20
_diffrn_reflns_limit_l_min -20
_diffrn_reflns_number 34349
_diffrn_reflns_point_group_measured_fraction_full 0.970
_diffrn_reflns_point_group_measured_fraction_max 0.970
_diffrn_reflns_theta_full 25.050
_diffrn_reflns_theta_max 25.050
_diffrn_reflns_theta_min 1.792
_diffrn_standards_number 0
_exptl_absorpt_coefficient_mu 0.057
_exptl_absorpt_correction_T_max 0.7456
_exptl_absorpt_correction_T_min 0.6916
_exptl_absorpt_correction_type multi-scan
_exptl_absorpt_process_details
'SADABS-2016/2 (Bruker,2016/2) was used for absorption correction. wR2(int) was 0.0778 before and 0.0333 after correction. The Ratio of minimum to maximum transmission is 0.9276. The \l/2 correction factor is Not present.'
_exptl_crystal_colour black
_exptl_crystal_colour_primary black
_exptl_crystal_density_diffrn 0.988
_exptl_crystal_description block
_exptl_crystal_F_000 1012
_exptl_crystal_size_max 0.15
_exptl_crystal_size_mid 0.12
_exptl_crystal_size_min 0.05
_refine_diff_density_max 1.366
_refine_diff_density_min -0.303
_refine_diff_density_rms 0.070
_refine_ls_extinction_coef 0.012(2)
_refine_ls_extinction_expression Fc^*^=kFc[1+0.001xFc^2^\l^3^/sin(2\q)]^-1/4^
_refine_ls_extinction_method 'SHELXL-2016/6 (Sheldrick 2016)'
_refine_ls_goodness_of_fit_ref 1.074
_refine_ls_hydrogen_treatment constr
_refine_ls_matrix_type full
_refine_ls_number_parameters 668
_refine_ls_number_reflns 10947
_refine_ls_number_restraints 0
_refine_ls_restrained_S_all 1.074
_refine_ls_R_factor_all 0.1868
_refine_ls_R_factor_gt 0.1040
_refine_ls_shift/su_max 0.000
_refine_ls_shift/su_mean 0.000
_refine_ls_structure_factor_coef Fsqd
_refine_ls_weighting_details 'w=1/[\s^2^(Fo^2^)+(0.1586P)^2^+1.1101P] where P=(Fo^2^+2Fc^2^)/3'
_refine_ls_weighting_scheme calc
_refine_ls_wR_factor_gt 0.2689
_refine_ls_wR_factor_ref 0.3167
_reflns_Friedel_coverage 0.000
_reflns_number_gt 5522
_reflns_number_total 10947
_reflns_threshold_expression 'I > 2\s(I)'
_cod_data_source_file c8cc00378e2.cif
_cod_data_source_block mo_d8v17008_0m
_cod_depositor_comments 'Adding full bibliography for 7121266--7121269.cif.'
_cod_database_code 7121269
_shelx_shelxl_version_number 2016/6
_shelx_space_group_comment
;
The symmetry employed for this shelxl refinement is uniquely defined
by the following loop, which should always be used as a source of
symmetry information in preference to the above space-group names.
They are only intended as comments.
;
_shelx_estimated_absorpt_t_max 0.997
_shelx_estimated_absorpt_t_min 0.991
_olex2_refinement_description
;
1. Fixed Uiso
 At 1.2 times of:
  All C(H) groups
 At 1.5 times of:
  All C(H,H,H) groups
2.a Aromatic/amide H refined with riding coordinates:
 C2(H2), C3(H3), C4(H4), C5(H5), C9(H9), C10(H10), C11(H11), C12(H12),
 C17(H17), C18(H18), C19(H19), C20(H20), C24(H24), C25(H25), C26(H26), C27(H27),
  C31(H31), C32(H32), C34(H34), C35(H35), C39(H39), C40(H40), C42(H42),
 C43(H43), C48(H48), C49(H49), C51(H51), C52(H52), C56(H56), C57(H57), C59(H59),
  C60(H60), C63(H63), C64(H64), C65(H65), C66(H66), C67(H67)
2.b Idealised Me refined as rotating group:
 C36(H36A,H36B,H36C), C37(H37A,H37B,H37C), C44(H44A,H44B,H44C), C45(H45A,H45B,
 H45C), C53(H53A,H53B,H53C), C54(H54A,H54B,H54C), C61(H61A,H61B,H61C), C62(H62A,
 H62B,H62C), C69(H69A,H69B,H69C)
;
_olex2_submission_special_instructions 'No special instructions were received'

loop_
_space_group_symop_operation_xyz
'x, y, z'
'-x, -y, -z'

loop_
_atom_site_label
_atom_site_type_symbol
_atom_site_fract_x
_atom_site_fract_y
_atom_site_fract_z
_atom_site_U_iso_or_equiv
_atom_site_adp_type
_atom_site_occupancy
_atom_site_site_symmetry_order
_atom_site_calc_flag
_atom_site_refinement_flags_posn
N3 N 0.9471(4) 0.8628(4) 1.0342(3) 0.0613(13) Uani 1 1 d .
N2 N 1.2874(4) 0.7886(3) 0.1825(3) 0.0561(12) Uani 1 1 d .
N4 N 0.2301(4) 0.8857(4) 0.7576(3) 0.0635(14) Uani 1 1 d .
N1 N 0.4683(4) 0.3698(4) 0.0275(3) 0.0796(19) Uani 1 1 d .
C1 C 0.8156(3) 0.8539(3) 0.5837(2) 0.0329(10) Uani 1 1 d .
C2 C 0.9235(4) 0.9064(3) 0.5591(3) 0.0402(12) Uani 1 1 d .
H2 H 0.939405 0.886108 0.510764 0.048 Uiso 1 1 calc R
C3 C 1.0033(4) 0.9843(3) 0.6034(3) 0.0393(11) Uani 1 1 d .
H3 H 1.075039 1.017077 0.586442 0.047 Uiso 1 1 calc R
C4 C 0.9802(4) 1.0168(3) 0.6747(3) 0.0409(11) Uani 1 1 d .
H4 H 1.035949 1.072171 0.704849 0.049 Uiso 1 1 calc R
C5 C 0.8791(3) 0.9698(3) 0.7006(2) 0.0318(10) Uani 1 1 d .
H5 H 0.864091 0.993482 0.748047 0.038 Uiso 1 1 calc R
C6 C 0.7951(3) 0.8853(3) 0.6574(2) 0.0337(10) Uani 1 1 d .
C7 C 0.6920(3) 0.8318(3) 0.6844(2) 0.0337(10) Uani 1 1 d .
C8 C 0.6117(3) 0.7499(3) 0.6395(3) 0.0340(10) Uani 1 1 d .
C9 C 0.5119(4) 0.6881(3) 0.6685(3) 0.0448(12) Uani 1 1 d .
H9 H 0.500435 0.702347 0.719873 0.054 Uiso 1 1 calc R
C10 C 0.4355(4) 0.6105(4) 0.6230(3) 0.0522(14) Uani 1 1 d .
H10 H 0.369163 0.571807 0.642332 0.063 Uiso 1 1 calc R
C11 C 0.4519(4) 0.5852(4) 0.5467(3) 0.0503(13) Uani 1 1 d .
H11 H 0.396060 0.530801 0.515303 0.060 Uiso 1 1 calc R
C12 C 0.5459(4) 0.6380(3) 0.5191(3) 0.0389(11) Uani 1 1 d .
H12 H 0.556130 0.620018 0.468222 0.047 Uiso 1 1 calc R
C13 C 0.6318(3) 0.7212(3) 0.5644(2) 0.0342(10) Uani 1 1 d .
C14 C 0.7322(3) 0.7737(3) 0.5380(2) 0.0337(10) Uani 1 1 d .
C15 C 0.7558(3) 0.7427(3) 0.4598(2) 0.0343(11) Uani 1 1 d .
C16 C 0.7259(3) 0.7766(3) 0.3943(2) 0.0336(10) Uani 1 1 d .
C17 C 0.6756(4) 0.8423(3) 0.3977(3) 0.0405(12) Uani 1 1 d .
H17 H 0.659499 0.862689 0.445956 0.049 Uiso 1 1 calc R
C18 C 0.6493(4) 0.8774(4) 0.3324(3) 0.0465(13) Uani 1 1 d .
H18 H 0.615388 0.921199 0.336433 0.056 Uiso 1 1 calc R
C19 C 0.6726(4) 0.8483(4) 0.2594(3) 0.0476(13) Uani 1 1 d .
H19 H 0.656410 0.873270 0.214757 0.057 Uiso 1 1 calc R
C20 C 0.7184(4) 0.7842(4) 0.2550(3) 0.0440(13) Uani 1 1 d .
H20 H 0.731391 0.763879 0.205662 0.053 Uiso 1 1 calc R
C21 C 0.7484(3) 0.7452(3) 0.3192(3) 0.0351(11) Uani 1 1 d .
C22 C 0.7989(4) 0.6824(3) 0.3144(3) 0.0418(12) Uani 1 1 d .
C23 C 0.8275(4) 0.6473(3) 0.3814(3) 0.0388(11) Uani 1 1 d .
C24 C 0.8749(4) 0.5771(4) 0.3770(4) 0.0569(15) Uani 1 1 d .
H24 H 0.887173 0.553901 0.328442 0.068 Uiso 1 1 calc R
C25 C 0.9011(5) 0.5453(4) 0.4409(4) 0.0648(16) Uani 1 1 d .
H25 H 0.933107 0.500310 0.437303 0.078 Uiso 1 1 calc R
C26 C 0.8821(4) 0.5774(4) 0.5138(4) 0.0591(15) Uani 1 1 d .
H26 H 0.899375 0.553248 0.558745 0.071 Uiso 1 1 calc R
C27 C 0.8390(4) 0.6427(3) 0.5186(3) 0.0463(12) Uani 1 1 d .
H27 H 0.829892 0.665529 0.568325 0.056 Uiso 1 1 calc R
C28 C 0.8071(3) 0.6790(3) 0.4546(3) 0.0338(10) Uani 1 1 d .
C29 C 0.8229(4) 0.6483(3) 0.2369(3) 0.0468(13) Uani 1 1 d .
C30 C 0.7283(4) 0.5861(4) 0.1820(3) 0.0545(16) Uani 1 1 d .
C31 C 0.6184(4) 0.5342(4) 0.2050(3) 0.0621(17) Uani 1 1 d .
H31 H 0.605439 0.548283 0.255969 0.075 Uiso 1 1 calc R
C32 C 0.5317(5) 0.4640(4) 0.1532(4) 0.073(2) Uani 1 1 d .
H32 H 0.460618 0.428785 0.169708 0.087 Uiso 1 1 calc R
C33 C 0.5464(5) 0.4431(4) 0.0753(3) 0.0632(17) Uani 1 1 d .
C34 C 0.6510(5) 0.5032(4) 0.0514(3) 0.075(2) Uani 1 1 d .
H34 H 0.660526 0.494842 -0.001283 0.090 Uiso 1 1 calc R
C35 C 0.7349(5) 0.5706(4) 0.1019(3) 0.070(2) Uani 1 1 d .
H35 H 0.801942 0.609770 0.083647 0.085 Uiso 1 1 calc R
C36 C 0.3589(5) 0.3120(5) 0.0515(4) 0.084(2) Uani 1 1 d .
H36A H 0.375088 0.271427 0.085131 0.127 Uiso 1 1 calc GR
H36B H 0.301443 0.275409 0.005430 0.127 Uiso 1 1 calc GR
H36C H 0.327152 0.350439 0.079895 0.127 Uiso 1 1 calc GR
C37 C 0.4866(5) 0.3419(5) -0.0490(4) 0.083(2) Uani 1 1 d .
H37A H 0.444870 0.363754 -0.087813 0.125 Uiso 1 1 calc GR
H37B H 0.456421 0.275201 -0.059738 0.125 Uiso 1 1 calc GR
H37C H 0.570907 0.367780 -0.051163 0.125 Uiso 1 1 calc GR
C38 C 0.9416(4) 0.6797(3) 0.2256(3) 0.0476(13) Uani 1 1 d .
C39 C 0.9839(5) 0.6312(4) 0.1740(3) 0.0568(16) Uani 1 1 d .
H39 H 0.931750 0.572480 0.147481 0.068 Uiso 1 1 calc R
C40 C 1.0966(5) 0.6654(4) 0.1609(4) 0.0642(17) Uani 1 1 d .
H40 H 1.120929 0.629575 0.126261 0.077 Uiso 1 1 calc R
C41 C 1.1786(4) 0.7526(4) 0.1973(3) 0.0495(13) Uani 1 1 d .
C42 C 1.1406(4) 0.7974(3) 0.2571(3) 0.0419(12) Uani 1 1 d .
H42 H 1.195611 0.852499 0.288056 0.050 Uiso 1 1 calc R
C43 C 1.0289(4) 0.7632(3) 0.2702(3) 0.0429(12) Uani 1 1 d .
H43 H 1.007206 0.794988 0.309970 0.052 Uiso 1 1 calc R
C44 C 1.3682(4) 0.8806(4) 0.2173(4) 0.0661(17) Uani 1 1 d .
H44A H 1.329272 0.922705 0.210170 0.099 Uiso 1 1 calc GR
H44B H 1.437992 0.898773 0.192195 0.099 Uiso 1 1 calc GR
H44C H 1.391857 0.882273 0.272830 0.099 Uiso 1 1 calc GR
C45 C 1.3230(6) 0.7432(5) 0.1227(5) 0.115(3) Uani 1 1 d .
H45A H 1.312482 0.682152 0.133710 0.172 Uiso 1 1 calc GR
H45B H 1.406046 0.778292 0.120627 0.172 Uiso 1 1 calc GR
H45C H 1.274944 0.737950 0.072590 0.172 Uiso 1 1 calc GR
C46 C 0.6681(3) 0.8641(3) 0.7611(3) 0.0374(11) Uani 1 1 d .
C47 C 0.7503(4) 0.8735(3) 0.8289(3) 0.0410(12) Uani 1 1 d .
C48 C 0.8224(4) 0.8232(4) 0.8298(3) 0.0429(12) Uani 1 1 d .
H48 H 0.823132 0.789291 0.782561 0.051 Uiso 1 1 calc R
C49 C 0.8905(4) 0.8217(4) 0.8957(3) 0.0485(13) Uani 1 1 d .
H49 H 0.937205 0.786811 0.893759 0.058 Uiso 1 1 calc R
C50 C 0.8923(4) 0.8720(4) 0.9678(3) 0.0466(13) Uani 1 1 d .
C51 C 0.8327(4) 0.9297(4) 0.9663(3) 0.0427(13) Uani 1 1 d .
H51 H 0.838975 0.968865 1.012362 0.051 Uiso 1 1 calc R
C52 C 0.7646(4) 0.9309(4) 0.8989(3) 0.0502(14) Uani 1 1 d .
H52 H 0.725990 0.971705 0.899499 0.060 Uiso 1 1 calc R
C53 C 0.9351(5) 0.9018(4) 1.1092(3) 0.0659(18) Uani 1 1 d .
H53A H 0.991534 0.965426 1.122284 0.099 Uiso 1 1 calc GR
H53B H 0.950547 0.867075 1.148892 0.099 Uiso 1 1 calc GR
H53C H 0.854949 0.899208 1.106976 0.099 Uiso 1 1 calc GR
C54 C 1.0217(6) 0.8104(6) 1.0362(3) 0.083(2) Uani 1 1 d .
H54A H 0.986733 0.756981 0.995318 0.124 Uiso 1 1 calc GR
H54B H 1.027662 0.790480 1.086882 0.124 Uiso 1 1 calc GR
H54C H 1.100371 0.848947 1.027555 0.124 Uiso 1 1 calc GR
C55 C 0.5633(4) 0.8776(3) 0.7634(3) 0.0402(12) Uani 1 1 d .
C56 C 0.5105(3) 0.8784(3) 0.8303(3) 0.0434(13) Uani 1 1 d .
H56 H 0.551768 0.875393 0.878357 0.052 Uiso 1 1 calc R
C57 C 0.4047(4) 0.8833(4) 0.8295(3) 0.0513(15) Uani 1 1 d .
H57 H 0.374724 0.883874 0.876624 0.062 Uiso 1 1 calc R
C58 C 0.3377(4) 0.8874(4) 0.7608(3) 0.0473(13) Uani 1 1 d .
C59 C 0.3890(4) 0.8881(4) 0.6914(3) 0.0489(13) Uani 1 1 d .
H59 H 0.347215 0.890920 0.643520 0.059 Uiso 1 1 calc R
C60 C 0.4966(4) 0.8846(3) 0.6940(3) 0.0449(12) Uani 1 1 d .
H60 H 0.528991 0.887025 0.647587 0.054 Uiso 1 1 calc R
C61 C 0.1535(5) 0.8721(7) 0.6842(4) 0.100(3) Uani 1 1 d .
H61A H 0.190886 0.921082 0.654770 0.150 Uiso 1 1 calc GR
H61B H 0.078261 0.873011 0.694152 0.150 Uiso 1 1 calc GR
H61C H 0.139721 0.813192 0.654114 0.150 Uiso 1 1 calc GR
C62 C 0.1782(5) 0.8883(5) 0.8278(4) 0.088(2) Uani 1 1 d .
H62A H 0.152271 0.828078 0.844217 0.132 Uiso 1 1 calc GR
H62B H 0.110533 0.904798 0.816926 0.132 Uiso 1 1 calc GR
H62C H 0.237005 0.933605 0.869281 0.132 Uiso 1 1 calc GR
C63 C 1.1729(5) 0.8156(4) 0.4809(3) 0.0573(15) Uani 1 1 d .
H63 H 1.096332 0.783720 0.491776 0.069 Uiso 1 1 calc R
C64 C 1.2028(5) 0.8999(5) 0.4648(3) 0.0660(17) Uani 1 1 d .
H64 H 1.148351 0.928077 0.466703 0.079 Uiso 1 1 calc R
C65 C 1.3106(5) 0.9471(5) 0.4454(4) 0.0679(17) Uani 1 1 d .
H65 H 1.330018 1.006634 0.432478 0.081 Uiso 1 1 calc R
C66 C 1.3875(5) 0.9079(5) 0.4451(4) 0.0691(18) Uani 1 1 d .
H66 H 1.462060 0.939931 0.431391 0.083 Uiso 1 1 calc R
C67 C 1.3613(5) 0.8218(5) 0.4644(4) 0.075(2) Uani 1 1 d .
H67 H 1.418463 0.796072 0.465350 0.090 Uiso 1 1 calc R
C68 C 1.2520(5) 0.7732(5) 0.4822(4) 0.080(2) Uani 1 1 d .
C69 C 1.2215(8) 0.6830(6) 0.5080(7) 0.153(5) Uani 1 1 d .
H69A H 1.140169 0.660128 0.517460 0.229 Uiso 1 1 calc GR
H69B H 1.274694 0.689086 0.555960 0.229 Uiso 1 1 calc GR
H69C H 1.229385 0.640101 0.467552 0.229 Uiso 1 1 calc GR

loop_
_atom_site_aniso_label
_atom_site_aniso_U_11
_atom_site_aniso_U_22
_atom_site_aniso_U_33
_atom_site_aniso_U_23
_atom_site_aniso_U_13
_atom_site_aniso_U_12
N3 0.043(2) 0.088(4) 0.042(3) 0.014(3) -0.002(2) 0.016(2)
N2 0.052(2) 0.055(3) 0.064(3) 0.015(2) 0.031(2) 0.018(2)
N4 0.040(2) 0.091(4) 0.057(3) -0.011(3) 0.004(2) 0.030(2)
N1 0.056(3) 0.076(4) 0.062(3) -0.032(3) 0.030(2) -0.018(3)
C1 0.030(2) 0.043(3) 0.030(2) 0.004(2) 0.0043(18) 0.019(2)
C2 0.033(2) 0.062(3) 0.027(2) 0.009(2) 0.0123(19) 0.017(2)
C3 0.030(2) 0.037(3) 0.046(3) 0.012(2) 0.013(2) 0.005(2)
C4 0.033(2) 0.045(3) 0.041(3) 0.006(2) 0.004(2) 0.013(2)
C5 0.037(2) 0.037(3) 0.025(2) 0.0041(19) 0.0035(18) 0.019(2)
C6 0.031(2) 0.041(3) 0.028(2) 0.000(2) 0.0018(18) 0.015(2)
C7 0.0240(19) 0.047(3) 0.030(2) 0.006(2) 0.0046(17) 0.0136(19)
C8 0.030(2) 0.036(3) 0.036(2) 0.002(2) 0.0078(18) 0.0131(19)
C9 0.034(2) 0.048(3) 0.051(3) 0.007(3) 0.016(2) 0.013(2)
C10 0.040(2) 0.057(4) 0.054(3) 0.011(3) 0.024(2) 0.008(2)
C11 0.037(2) 0.049(3) 0.055(3) 0.002(3) 0.012(2) 0.007(2)
C12 0.042(2) 0.035(3) 0.038(3) -0.001(2) 0.011(2) 0.013(2)
C13 0.030(2) 0.042(3) 0.032(2) 0.007(2) 0.0080(18) 0.015(2)
C14 0.032(2) 0.036(3) 0.032(2) 0.003(2) 0.0089(18) 0.0114(19)
C15 0.0228(19) 0.044(3) 0.031(2) 0.008(2) 0.0051(17) 0.0072(19)
C16 0.031(2) 0.032(3) 0.031(2) -0.004(2) 0.0062(18) 0.0067(19)
C17 0.033(2) 0.056(3) 0.030(2) 0.005(2) 0.0082(19) 0.015(2)
C18 0.039(2) 0.058(3) 0.047(3) 0.012(3) 0.012(2) 0.022(2)
C19 0.044(3) 0.054(3) 0.038(3) 0.006(2) 0.006(2) 0.013(2)
C20 0.036(2) 0.052(3) 0.031(3) -0.001(2) 0.009(2) 0.004(2)
C21 0.026(2) 0.040(3) 0.031(2) 0.000(2) 0.0040(18) 0.0064(19)
C22 0.038(2) 0.043(3) 0.044(3) 0.001(2) 0.021(2) 0.013(2)
C23 0.036(2) 0.036(3) 0.042(3) 0.001(2) 0.013(2) 0.011(2)
C24 0.057(3) 0.046(3) 0.075(4) 0.004(3) 0.034(3) 0.022(3)
C25 0.071(4) 0.065(4) 0.085(5) 0.028(4) 0.041(3) 0.044(3)
C26 0.055(3) 0.056(4) 0.085(4) 0.022(3) 0.031(3) 0.035(3)
C27 0.047(3) 0.049(3) 0.048(3) 0.017(3) 0.018(2) 0.020(2)
C28 0.026(2) 0.041(3) 0.034(2) 0.007(2) 0.0070(18) 0.0119(19)
C29 0.052(3) 0.039(3) 0.045(3) -0.003(2) 0.024(2) 0.010(2)
C30 0.046(3) 0.050(3) 0.042(3) -0.018(3) 0.024(2) -0.007(2)
C31 0.057(3) 0.063(4) 0.049(3) -0.005(3) 0.026(3) 0.003(3)
C32 0.055(3) 0.056(4) 0.075(4) -0.017(3) 0.032(3) -0.013(3)
C33 0.061(3) 0.044(3) 0.059(4) -0.016(3) 0.027(3) -0.005(3)
C34 0.059(3) 0.081(5) 0.053(3) -0.020(3) 0.026(3) -0.006(3)
C35 0.059(3) 0.061(4) 0.050(3) -0.021(3) 0.031(3) -0.020(3)
C36 0.067(4) 0.058(4) 0.088(5) -0.010(4) 0.027(3) -0.018(3)
C37 0.072(4) 0.074(5) 0.075(4) -0.034(4) 0.034(3) 0.002(3)
C38 0.048(3) 0.040(3) 0.046(3) 0.002(2) 0.015(2) 0.007(2)
C39 0.065(3) 0.038(3) 0.060(3) -0.009(3) 0.037(3) 0.008(3)
C40 0.070(3) 0.052(4) 0.070(4) -0.011(3) 0.037(3) 0.021(3)
C41 0.043(3) 0.042(3) 0.061(3) 0.006(3) 0.017(2) 0.013(2)
C42 0.049(3) 0.042(3) 0.031(2) -0.001(2) 0.013(2) 0.014(2)
C43 0.039(2) 0.043(3) 0.044(3) -0.006(2) 0.009(2) 0.016(2)
C44 0.040(3) 0.071(4) 0.077(4) 0.011(3) 0.015(3) 0.009(3)
C45 0.088(5) 0.092(6) 0.155(8) -0.018(5) 0.091(5) 0.015(4)
C46 0.027(2) 0.043(3) 0.037(3) 0.001(2) 0.0122(19) 0.0074(19)
C47 0.031(2) 0.057(3) 0.029(2) 0.003(2) 0.0146(19) 0.009(2)
C48 0.034(2) 0.064(3) 0.034(3) 0.016(2) 0.015(2) 0.019(2)
C49 0.030(2) 0.074(4) 0.042(3) 0.011(3) 0.015(2) 0.018(2)
C50 0.024(2) 0.062(4) 0.041(3) 0.003(3) 0.004(2) 0.006(2)
C51 0.028(2) 0.061(3) 0.028(2) -0.002(2) 0.0108(19) 0.006(2)
C52 0.022(2) 0.078(4) 0.033(3) -0.002(3) 0.0008(19) 0.004(2)
C53 0.055(3) 0.087(5) 0.028(3) 0.012(3) -0.005(2) 0.001(3)
C54 0.070(4) 0.143(7) 0.040(3) 0.018(4) -0.008(3) 0.053(4)
C55 0.035(2) 0.042(3) 0.038(3) -0.005(2) 0.003(2) 0.013(2)
C56 0.029(2) 0.061(3) 0.034(3) -0.008(2) 0.0101(19) 0.014(2)
C57 0.034(2) 0.073(4) 0.039(3) -0.011(3) 0.020(2) 0.014(2)
C58 0.037(2) 0.059(3) 0.047(3) -0.004(3) 0.012(2) 0.022(2)
C59 0.038(2) 0.064(4) 0.044(3) -0.003(3) 0.002(2) 0.024(2)
C60 0.040(2) 0.048(3) 0.038(3) 0.002(2) 0.008(2) 0.009(2)
C61 0.051(3) 0.171(8) 0.087(5) 0.027(5) 0.010(3) 0.053(4)
C62 0.042(3) 0.125(6) 0.093(5) -0.024(5) 0.019(3) 0.037(3)
C63 0.046(3) 0.075(4) 0.053(3) 0.021(3) 0.011(2) 0.023(3)
C64 0.063(3) 0.080(5) 0.060(4) 0.010(4) 0.016(3) 0.032(3)
C65 0.074(4) 0.067(4) 0.062(4) 0.010(3) 0.013(3) 0.027(3)
C66 0.057(3) 0.070(5) 0.071(4) 0.000(4) 0.019(3) 0.014(3)
C67 0.043(3) 0.077(5) 0.104(5) -0.006(4) 0.012(3) 0.028(3)
C68 0.063(4) 0.061(4) 0.110(6) 0.015(4) -0.009(4) 0.025(3)
C69 0.100(6) 0.076(6) 0.272(15) 0.069(8) 0.011(7) 0.019(5)

loop_
_atom_type_symbol
_atom_type_description
_atom_type_scat_dispersion_real
_atom_type_scat_dispersion_imag
_atom_type_scat_source
C C 0.0033 0.0016 'International Tables Vol C Tables 4.2.6.8 and 6.1.1.4'
H H 0.0000 0.0000 'International Tables Vol C Tables 4.2.6.8 and 6.1.1.4'
N N 0.0061 0.0033 'International Tables Vol C Tables 4.2.6.8 and 6.1.1.4'

loop_
_geom_angle_atom_site_label_1
_geom_angle_atom_site_label_2
_geom_angle_atom_site_label_3
_geom_angle
C50 N3 C53 122.2(5)
C50 N3 C54 121.9(5)
C53 N3 C54 115.8(5)
C41 N2 C44 121.7(5)
C41 N2 C45 120.5(5)
C45 N2 C44 117.2(4)
C58 N4 C61 121.9(5)
C58 N4 C62 121.4(5)
C61 N4 C62 116.4(5)
C33 N1 C36 120.7(5)
C33 N1 C37 122.8(4)
C37 N1 C36 116.5(4)
C6 C1 C2 118.0(4)
C14 C1 C2 121.8(4)
C14 C1 C6 120.2(4)
C1 C2 H2 119.3
C3 C2 C1 121.4(4)
C3 C2 H2 119.3
C2 C3 H3 119.9
C2 C3 C4 120.2(4)
C4 C3 H3 119.9
C3 C4 H4 119.6
C5 C4 C3 120.7(4)
C5 C4 H4 119.6
C4 C5 H5 119.6
C4 C5 C6 120.8(4)
C6 C5 H5 119.6
C5 C6 C1 118.7(4)
C7 C6 C1 118.7(4)
C7 C6 C5 122.5(4)
C6 C7 C46 119.6(4)
C8 C7 C6 120.4(4)
C8 C7 C46 120.0(4)
C7 C8 C9 122.1(4)
C7 C8 C13 120.0(4)
C13 C8 C9 117.7(4)
C8 C9 H9 119.8
C10 C9 C8 120.4(4)
C10 C9 H9 119.8
C9 C10 H10 119.3
C9 C10 C11 121.4(4)
C11 C10 H10 119.3
C10 C11 H11 120.0
C12 C11 C10 120.1(5)
C12 C11 H11 120.0
C11 C12 H12 119.2
C11 C12 C13 121.7(4)
C13 C12 H12 119.2
C8 C13 C12 118.4(4)
C14 C13 C8 119.5(4)
C14 C13 C12 122.1(4)
C1 C14 C15 119.0(4)
C13 C14 C1 121.0(4)
C13 C14 C15 119.9(4)
C16 C15 C14 120.4(4)
C16 C15 C28 120.7(4)
C28 C15 C14 118.9(4)
C15 C16 C17 122.1(4)
C15 C16 C21 119.6(4)
C17 C16 C21 118.3(4)
C16 C17 H17 119.2
C18 C17 C16 121.6(4)
C18 C17 H17 119.2
C17 C18 H18 119.7
C17 C18 C19 120.5(5)
C19 C18 H18 119.7
C18 C19 H19 120.8
C20 C19 C18 118.5(5)
C20 C19 H19 120.8
C19 C20 H20 117.8
C19 C20 C21 124.4(4)
C21 C20 H20 117.8
C20 C21 C16 116.7(4)
C22 C21 C16 119.5(4)
C22 C21 C20 123.8(4)
C21 C22 C23 120.5(4)
C21 C22 C29 120.6(5)
C23 C22 C29 118.9(4)
C22 C23 C24 121.5(4)
C22 C23 C28 119.8(4)
C28 C23 C24 118.7(5)
C23 C24 H24 119.9
C25 C24 C23 120.3(5)
C25 C24 H24 119.9
C24 C25 H25 119.4
C24 C25 C26 121.2(6)
C26 C25 H25 119.4
C25 C26 H26 120.5
C27 C26 C25 119.0(6)
C27 C26 H26 120.5
C26 C27 H27 118.1
C26 C27 C28 123.8(5)
C28 C27 H27 118.1
C15 C28 C23 119.9(4)
C15 C28 C27 123.1(4)
C27 C28 C23 117.0(4)
C30 C29 C22 119.0(4)
C30 C29 C38 123.6(4)
C38 C29 C22 117.4(4)
C29 C30 C31 120.6(4)
C29 C30 C35 122.8(4)
C35 C30 C31 116.7(4)
C30 C31 H31 119.9
C32 C31 C30 120.2(5)
C32 C31 H31 119.9
C31 C32 H32 119.3
C31 C32 C33 121.4(5)
C33 C32 H32 119.3
N1 C33 C32 121.6(5)
N1 C33 C34 121.4(5)
C32 C33 C34 117.0(4)
C33 C34 H34 119.5
C35 C34 C33 121.1(5)
C35 C34 H34 119.5
C30 C35 H35 118.6
C34 C35 C30 122.8(5)
C34 C35 H35 118.6
N1 C36 H36A 109.5
N1 C36 H36B 109.5
N1 C36 H36C 109.5
H36A C36 H36B 109.5
H36A C36 H36C 109.5
H36B C36 H36C 109.5
N1 C37 H37A 109.5
N1 C37 H37B 109.5
N1 C37 H37C 109.5
H37A C37 H37B 109.5
H37A C37 H37C 109.5
H37B C37 H37C 109.5
C29 C38 C43 120.8(4)
C39 C38 C29 123.7(4)
C39 C38 C43 115.5(4)
C38 C39 H39 118.8
C40 C39 C38 122.3(5)
C40 C39 H39 118.8
C39 C40 H40 119.0
C39 C40 C41 122.0(5)
C41 C40 H40 119.0
N2 C41 C40 122.6(5)
N2 C41 C42 121.4(5)
C40 C41 C42 115.7(4)
C41 C42 H42 119.2
C43 C42 C41 121.6(4)
C43 C42 H42 119.2
C38 C43 H43 119.1
C42 C43 C38 121.9(4)
C42 C43 H43 119.1
N2 C44 H44A 109.5
N2 C44 H44B 109.5
N2 C44 H44C 109.5
H44A C44 H44B 109.5
H44A C44 H44C 109.5
H44B C44 H44C 109.5
N2 C45 H45A 109.5
N2 C45 H45B 109.5
N2 C45 H45C 109.5
H45A C45 H45B 109.5
H45A C45 H45C 109.5
H45B C45 H45C 109.5
C47 C46 C7 117.4(4)
C55 C46 C7 118.9(4)
C55 C46 C47 123.5(4)
C48 C47 C46 121.0(4)
C52 C47 C46 123.5(5)
C52 C47 C48 115.5(4)
C47 C48 H48 118.7
C49 C48 C47 122.5(5)
C49 C48 H48 118.7
C48 C49 H49 119.8
C48 C49 C50 120.5(5)
C50 C49 H49 119.8
N3 C50 C49 121.2(5)
N3 C50 C51 121.2(5)
C51 C50 C49 117.6(5)
C50 C51 H51 119.6
C52 C51 C50 120.8(5)
C52 C51 H51 119.6
C47 C52 H52 118.8
C51 C52 C47 122.3(5)
C51 C52 H52 118.8
N3 C53 H53A 109.5
N3 C53 H53B 109.5
N3 C53 H53C 109.5
H53A C53 H53B 109.5
H53A C53 H53C 109.5
H53B C53 H53C 109.5
N3 C54 H54A 109.5
N3 C54 H54B 109.5
N3 C54 H54C 109.5
H54A C54 H54B 109.5
H54A C54 H54C 109.5
H54B C54 H54C 109.5
C46 C55 C56 124.7(5)
C46 C55 C60 120.5(4)
C56 C55 C60 114.6(4)
C55 C56 H56 118.3
C57 C56 C55 123.5(5)
C57 C56 H56 118.3
C56 C57 H57 119.1
C56 C57 C58 121.9(4)
C58 C57 H57 119.1
N4 C58 C57 122.8(5)
N4 C58 C59 120.6(5)
C57 C58 C59 116.4(4)
C58 C59 H59 119.7
C60 C59 C58 120.6(5)
C60 C59 H59 119.7
C55 C60 H60 118.5
C59 C60 C55 122.9(5)
C59 C60 H60 118.5
N4 C61 H61A 109.5
N4 C61 H61B 109.5
N4 C61 H61C 109.5
H61A C61 H61B 109.5
H61A C61 H61C 109.5
H61B C61 H61C 109.5
N4 C62 H62A 109.5
N4 C62 H62B 109.5
N4 C62 H62C 109.5
H62A C62 H62B 109.5
H62A C62 H62C 109.5
H62B C62 H62C 109.5
C64 C63 H63 119.4
C64 C63 C68 121.2(6)
C68 C63 H63 119.4
C63 C64 H64 119.3
C63 C64 C65 121.4(6)
C65 C64 H64 119.3
C64 C65 H65 120.6
C66 C65 C64 118.7(7)
C66 C65 H65 120.6
C65 C66 H66 119.2
C65 C66 C67 121.5(6)
C67 C66 H66 119.2
C66 C67 H67 120.0
C66 C67 C68 120.0(6)
C68 C67 H67 120.0
C63 C68 C69 120.4(7)
C67 C68 C63 117.0(6)
C67 C68 C69 122.4(7)
C68 C69 H69A 109.5
C68 C69 H69B 109.5
C68 C69 H69C 109.5
H69A C69 H69B 109.5
H69A C69 H69C 109.5
H69B C69 H69C 109.5

loop_
_geom_bond_atom_site_label_1
_geom_bond_atom_site_label_2
_geom_bond_distance
N3 C50 1.330(6)
N3 C53 1.452(7)
N3 C54 1.471(8)
N2 C41 1.327(6)
N2 C44 1.454(7)
N2 C45 1.429(7)
N4 C58 1.326(6)
N4 C61 1.454(8)
N4 C62 1.465(8)
N1 C33 1.333(6)
N1 C36 1.467(7)
N1 C37 1.446(7)
C1 C2 1.434(6)
C1 C6 1.429(6)
C1 C14 1.402(6)
C2 H2 0.9500
C2 C3 1.354(6)
C3 H3 0.9500
C3 C4 1.414(6)
C4 H4 0.9500
C4 C5 1.360(6)
C5 H5 0.9500
C5 C6 1.428(6)
C6 C7 1.416(6)
C7 C8 1.401(6)
C7 C46 1.499(6)
C8 C9 1.451(6)
C8 C13 1.436(6)
C9 H9 0.9500
C9 C10 1.348(7)
C10 H10 0.9500
C10 C11 1.424(7)
C11 H11 0.9500
C11 C12 1.338(6)
C12 H12 0.9500
C12 C13 1.437(6)
C13 C14 1.380(6)
C14 C15 1.515(6)
C15 C16 1.390(6)
C15 C28 1.399(6)
C16 C17 1.417(6)
C16 C21 1.462(6)
C17 H17 0.9500
C17 C18 1.384(7)
C18 H18 0.9500
C18 C19 1.422(7)
C19 H19 0.9500
C19 C20 1.354(7)
C20 H20 0.9500
C20 C21 1.420(7)
C21 C22 1.378(7)
C22 C23 1.419(7)
C22 C29 1.522(6)
C23 C24 1.458(7)
C23 C28 1.423(6)
C24 H24 0.9500
C24 C25 1.332(8)
C25 H25 0.9500
C25 C26 1.414(8)
C26 H26 0.9500
C26 C27 1.348(7)
C27 H27 0.9500
C27 C28 1.400(7)
C29 C30 1.401(6)
C29 C38 1.417(6)
C30 C31 1.437(6)
C30 C35 1.422(7)
C31 H31 0.9500
C31 C32 1.380(7)
C32 H32 0.9500
C32 C33 1.425(7)
C33 C34 1.436(7)
C34 H34 0.9500
C34 C35 1.335(7)
C35 H35 0.9500
C36 H36A 0.9800
C36 H36B 0.9800
C36 H36C 0.9800
C37 H37A 0.9800
C37 H37B 0.9800
C37 H37C 0.9800
C38 C39 1.414(7)
C38 C43 1.441(6)
C39 H39 0.9500
C39 C40 1.357(7)
C40 H40 0.9500
C40 C41 1.413(7)
C41 C42 1.441(7)
C42 H42 0.9500
C42 C43 1.347(6)
C43 H43 0.9500
C44 H44A 0.9800
C44 H44B 0.9800
C44 H44C 0.9800
C45 H45A 0.9800
C45 H45B 0.9800
C45 H45C 0.9800
C46 C47 1.431(6)
C46 C55 1.408(6)
C47 C48 1.419(7)
C47 C52 1.411(6)
C48 H48 0.9500
C48 C49 1.359(6)
C49 H49 0.9500
C49 C50 1.427(7)
C50 C51 1.391(7)
C51 H51 0.9500
C51 C52 1.378(7)
C52 H52 0.9500
C53 H53A 0.9800
C53 H53B 0.9800
C53 H53C 0.9800
C54 H54A 0.9800
C54 H54B 0.9800
C54 H54C 0.9800
C55 C56 1.415(6)
C55 C60 1.430(7)
C56 H56 0.9500
C56 C57 1.349(6)
C57 H57 0.9500
C57 C58 1.406(7)
C58 C59 1.441(7)
C59 H59 0.9500
C59 C60 1.360(6)
C60 H60 0.9500
C61 H61A 0.9800
C61 H61B 0.9800
C61 H61C 0.9800
C62 H62A 0.9800
C62 H62B 0.9800
C62 H62C 0.9800
C63 H63 0.9500
C63 C64 1.330(8)
C63 C68 1.395(8)
C64 H64 0.9500
C64 C65 1.372(8)
C65 H65 0.9500
C65 C66 1.333(9)
C66 H66 0.9500
C66 C67 1.380(9)
C67 H67 0.9500
C67 C68 1.381(9)
C68 C69 1.482(11)
C69 H69A 0.9800
C69 H69B 0.9800
C69 H69C 0.9800

loop_
_smtbx_masks_void_nr
_smtbx_masks_void_average_x
_smtbx_masks_void_average_y
_smtbx_masks_void_average_z
_smtbx_masks_void_volume
_smtbx_masks_void_count_electrons
1 -0.772 -0.272 0.000 864.1 338.0
